data_2018307
loop_
_publ_author_name
'Khamar, Dikshitkumar'
'Pritchard, Robin Gavin'
'Bradshaw, Ian James'
'Hutcheon, Gillian Ann'
'Seton, Linda'

_publ_section_title
;
 Polymorphs of anhydrous theophylline: stable form IV consists of dimer
 pairs and metastable form I consists of hydrogen-bonded chains
;
_journal_coeditor_code BM3111
_journal_issue 12
_journal_name_full 'Acta Crystallographica Section C'
_journal_page_first o496
_journal_page_last o499
_journal_paper_doi 10.1107/S010827011104786X
_journal_volume 67
_journal_year 2011
_chemical_formula_iupac 'C7 H8 N4 O2'
_chemical_formula_moiety 'C7 H8 N4 O2'
_chemical_formula_sum 'C7 H8 N4 O2'
_chemical_formula_weight 180.17
_chemical_name_systematic
;
3,7-dihydro-1,3-dimethyl-1<i>H</i>-purine-2,6-dione
;
_space_group_IT_number 14
_symmetry_cell_setting monoclinic
_symmetry_space_group_name_Hall '-P 2ybc'
_symmetry_space_group_name_H-M 'P 1 21/c 1'
_atom_sites_solution_hydrogens geom
_atom_sites_solution_primary direct
_atom_sites_solution_secondary difmap
_audit_conform_dict_name cif_core.dic
_audit_conform_dict_version 2.4
_audit_creation_method 'WinGX routine CIF_UPDATE'
_cell_angle_alpha 90
_cell_angle_beta 103.2240(10)
_cell_angle_gamma 90
_cell_formula_units_Z 8
_cell_length_a 7.70550(10)
_cell_length_b 13.0010(2)
_cell_length_c 15.7794(3)
_cell_measurement_reflns_used 3844
_cell_measurement_temperature 100(2)
_cell_measurement_theta_max 26
_cell_measurement_theta_min 2
_cell_volume 1538.85(4)
_computing_cell_refinement 'HKL SCALEPACK (Otwinowski & Minor, 1997)'
_computing_data_collection 'COLLECT (Hooft, 1998)'
_computing_data_reduction 'HKL DENZO and SCALEPACK (Otwinowski & Minor, 1997)'
_computing_molecular_graphics 'ORTEP-3 for Windows (Farrugia, 1997)'
_computing_publication_material 'WinGX publication routines (Farrugia, 1999)'
_computing_structure_refinement 'SHELXL97 (Sheldrick, 2008)'
_computing_structure_solution 'SIR92 (Altomare <i>et al.</i>, 1994)'
_diffrn_ambient_temperature 100(2)
_diffrn_detector_area_resol_mean 9
_diffrn_measured_fraction_theta_full 0.998
_diffrn_measured_fraction_theta_max 0.998
_diffrn_measurement_device '95mm CCD camera on \k-goniostat'
_diffrn_measurement_device_type 'Nonius KappaCCD area-detector'
_diffrn_measurement_method 'CCD rotation images, thick slices'
_diffrn_radiation_monochromator graphite
_diffrn_radiation_type MoK\a
_diffrn_radiation_wavelength 0.71073
_diffrn_reflns_av_R_equivalents 0.075
_diffrn_reflns_limit_h_max 9
_diffrn_reflns_limit_h_min 0
_diffrn_reflns_limit_k_max 16
_diffrn_reflns_limit_k_min 0
_diffrn_reflns_limit_l_max 18
_diffrn_reflns_limit_l_min -19
_diffrn_reflns_number 35162
_diffrn_reflns_reduction_process 'SORTAV (Blessing, 1989)'
_diffrn_reflns_theta_full 26
_diffrn_reflns_theta_max 26
_diffrn_reflns_theta_min 3.08
_exptl_absorpt_coefficient_mu 0.119
_exptl_absorpt_correction_T_max 0.9905
_exptl_absorpt_correction_T_min 0.9709
_exptl_absorpt_correction_type multi-scan
_exptl_absorpt_process_details '(Blessing, 1989)'
_exptl_crystal_colour colourless
_exptl_crystal_density_diffrn 1.555
_exptl_crystal_density_method 'not measured'
_exptl_crystal_description plate
_exptl_crystal_F_000 752
_exptl_crystal_size_max 0.25
_exptl_crystal_size_mid 0.2
_exptl_crystal_size_min 0.08
_refine_diff_density_max 0.252
_refine_diff_density_min -0.315
_refine_ls_extinction_coef 0.0035(14)
_refine_ls_extinction_expression Fc^*^=kFc[1+0.001xFc^2^\l^3^/sin(2\q)]^-1/4^
_refine_ls_extinction_method SHELXL
_refine_ls_goodness_of_fit_ref 1.067
_refine_ls_hydrogen_treatment refall
_refine_ls_matrix_type full
_refine_ls_number_parameters 300
_refine_ls_number_reflns 3023
_refine_ls_number_restraints 0
_refine_ls_restrained_S_all 1.067
_refine_ls_R_factor_all 0.0715
_refine_ls_R_factor_gt 0.0498
_refine_ls_shift/su_max 0
_refine_ls_shift/su_mean 0
_refine_ls_structure_factor_coef Fsqd
_refine_ls_weighting_details 'calc w=1/[\s^2^(Fo^2^)+(0.0683P)^2^+1.0567P] where P=(Fo^2^+2Fc^2^)/3'
_refine_ls_weighting_scheme calc
_refine_ls_wR_factor_gt 0.1207
_refine_ls_wR_factor_ref 0.1381
_reflns_number_gt 2275
_reflns_number_total 3023
_reflns_threshold_expression I>2\s(I)
_cod_data_source_file bm3111.cif
_cod_data_source_block IV
_cod_original_sg_symbol_H-M 'P 21/c'
_cod_database_code 2018307
_cod_database_fobs_code 2018307

loop_
_symmetry_equiv_pos_as_xyz
'x, y, z'
'-x, y+1/2, -z+1/2'
'-x, -y, -z'
'x, -y-1/2, z-1/2'

loop_
_atom_site_type_symbol
_atom_site_label
_atom_site_fract_x
_atom_site_fract_y
_atom_site_fract_z
_atom_site_U_iso_or_equiv
_atom_site_adp_type
_atom_site_calc_flag
_atom_site_occupancy
_atom_site_symmetry_multiplicity
C C1 0.3212(3) 0.50420(17) 0.63506(14) 0.0266(5) Uani d 1 1
C C2 0.2328(3) 0.52543(15) 0.49470(13) 0.0215(4) Uani d 1 1
C C3 0.1953(3) 0.52080(16) 0.40273(14) 0.0234(5) Uani d 1 1
C C4 0.0124(3) 0.67913(15) 0.40692(13) 0.0218(4) Uani d 1 1
C C5 0.1655(3) 0.59992(15) 0.53948(13) 0.0217(4) Uani d 1 1
C C6 0.0417(3) 0.6053(2) 0.26781(14) 0.0309(5) Uani d 1 1
C C7 -0.0217(3) 0.75327(19) 0.54468(16) 0.0288(5) Uani d 1 1
C C11 0.4273(3) 0.22393(17) 0.29313(14) 0.0255(5) Uani d 1 1
C C12 0.5243(3) 0.20659(15) 0.43310(13) 0.0212(4) Uani d 1 1
C C13 0.5653(3) 0.21345(16) 0.52510(13) 0.0227(5) Uani d 1 1
C C14 0.7217(3) 0.04496(16) 0.52199(13) 0.0227(5) Uani d 1 1
C C15 0.5764(3) 0.12563(15) 0.38935(13) 0.0216(4) Uani d 1 1
C C16 0.7207(3) 0.12615(18) 0.66041(14) 0.0266(5) Uani d 1 1
C C17 0.7376(3) -0.03938(17) 0.38541(15) 0.0262(5) Uani d 1 1
N N1 0.2190(2) 0.58844(14) 0.62739(12) 0.0258(4) Uani d 1 1
N N2 0.3339(2) 0.46310(14) 0.55842(11) 0.0250(4) Uani d 1 1
N N3 0.0856(2) 0.60140(13) 0.36367(11) 0.0232(4) Uani d 1 1
N N4 0.0553(2) 0.67640(13) 0.49658(11) 0.0226(4) Uani d 1 1
N N11 0.5177(2) 0.13552(14) 0.30143(11) 0.0260(4) Uani d 1 1
N N12 0.4254(2) 0.26962(14) 0.36910(11) 0.0235(4) Uani d 1 1
N N13 0.6660(2) 0.12947(13) 0.56479(11) 0.0227(4) Uani d 1 1
N N14 0.6739(2) 0.04496(13) 0.43192(11) 0.0233(4) Uani d 1 1
O O1 0.2495(2) 0.45574(12) 0.35749(10) 0.0286(4) Uani d 1 1
O O2 -0.08478(19) 0.74583(11) 0.36696(10) 0.0277(4) Uani d 1 1
O O11 0.5225(2) 0.28330(11) 0.56969(9) 0.0282(4) Uani d 1 1
O O12 0.8084(2) -0.02497(11) 0.56285(10) 0.0284(4) Uani d 1 1
H H1 0.381(3) 0.4730(17) 0.6924(15) 0.021(5) Uiso d 1 1
H H2 0.401(4) 0.402(2) 0.5508(19) 0.055(9) Uiso d 1 1
H H6A -0.006(5) 0.537(3) 0.245(2) 0.081(11) Uiso d 1 1
H H6B 0.152(5) 0.618(2) 0.246(2) 0.064(9) Uiso d 1 1
H H6C -0.041(5) 0.664(3) 0.247(3) 0.094(13) Uiso d 1 1
H H7A 0.007(4) 0.740(2) 0.606(2) 0.053(8) Uiso d 1 1
H H7B 0.017(4) 0.822(3) 0.5344(19) 0.057(9) Uiso d 1 1
H H7C -0.149(5) 0.752(2) 0.523(2) 0.061(9) Uiso d 1 1
H H11 0.364(3) 0.2532(19) 0.2357(17) 0.036(7) Uiso d 1 1
H H12 0.374(4) 0.338(2) 0.373(2) 0.056(9) Uiso d 1 1
H H16A 0.682(4) 0.062(2) 0.6818(18) 0.042(7) Uiso d 1 1
H H16B 0.848(4) 0.130(2) 0.6808(18) 0.046(8) Uiso d 1 1
H H16C 0.667(4) 0.191(2) 0.6834(17) 0.041(7) Uiso d 1 1
H H17A 0.688(3) -0.0299(17) 0.3207(16) 0.024(6) Uiso d 1 1
H H17B 0.866(4) -0.039(2) 0.3948(18) 0.043(7) Uiso d 1 1
H H17C 0.701(3) -0.108(2) 0.4056(16) 0.038(7) Uiso d 1 1

loop_
_atom_site_aniso_label
_atom_site_aniso_U_11
_atom_site_aniso_U_22
_atom_site_aniso_U_33
_atom_site_aniso_U_12
_atom_site_aniso_U_13
_atom_site_aniso_U_23
C1 0.0278(11) 0.0261(11) 0.0249(11) 0.0002(9) 0.0039(9) 0.0019(9)
C2 0.0198(10) 0.0200(10) 0.0240(10) -0.0005(8) 0.0037(8) 0.0011(8)
C3 0.0194(9) 0.0226(11) 0.0272(11) -0.0008(8) 0.0035(8) 0.0000(8)
C4 0.0198(10) 0.0217(10) 0.0237(10) -0.0010(8) 0.0044(8) -0.0002(8)
C5 0.0207(10) 0.0202(10) 0.0233(10) -0.0027(8) 0.0033(8) 0.0010(8)
C6 0.0362(13) 0.0348(13) 0.0207(11) 0.0079(11) 0.0042(9) -0.0006(10)
C7 0.0325(13) 0.0268(12) 0.0273(12) 0.0075(10) 0.0075(10) -0.0033(9)
C11 0.0264(11) 0.0266(11) 0.0220(11) -0.0010(9) 0.0027(9) -0.0003(9)
C12 0.0209(10) 0.0197(10) 0.0219(10) -0.0008(8) 0.0027(8) 0.0016(8)
C13 0.0195(10) 0.0224(10) 0.0262(11) -0.0011(8) 0.0050(8) 0.0010(8)
C14 0.0216(10) 0.0207(10) 0.0255(11) -0.0023(8) 0.0046(8) 0.0001(8)
C15 0.0225(10) 0.0198(10) 0.0216(10) -0.0030(8) 0.0028(8) 0.0008(8)
C16 0.0298(12) 0.0279(12) 0.0211(11) 0.0028(10) 0.0040(9) 0.0027(9)
C17 0.0289(12) 0.0228(11) 0.0276(12) 0.0035(9) 0.0079(9) -0.0028(9)
N1 0.0276(9) 0.0248(9) 0.0239(9) 0.0004(8) 0.0032(7) 0.0021(7)
N2 0.0255(9) 0.0226(9) 0.0253(10) 0.0025(8) 0.0024(7) 0.0032(7)
N3 0.0245(9) 0.0225(9) 0.0213(9) 0.0026(7) 0.0026(7) 0.0011(7)
N4 0.0250(9) 0.0188(9) 0.0239(9) 0.0021(7) 0.0052(7) -0.0002(7)
N11 0.0266(9) 0.0257(10) 0.0241(9) 0.0015(8) 0.0022(7) -0.0002(7)
N12 0.0233(9) 0.0219(9) 0.0235(9) 0.0010(7) 0.0019(7) 0.0010(7)
N13 0.0248(9) 0.0220(9) 0.0215(9) 0.0025(7) 0.0054(7) 0.0015(7)
N14 0.0253(9) 0.0220(9) 0.0219(9) 0.0015(7) 0.0040(7) -0.0013(7)
O1 0.0301(8) 0.0273(8) 0.0273(8) 0.0055(6) 0.0045(6) -0.0031(6)
O2 0.0270(8) 0.0252(8) 0.0287(8) 0.0050(6) 0.0017(6) 0.0024(6)
O11 0.0349(8) 0.0245(8) 0.0247(8) 0.0051(6) 0.0060(6) -0.0027(6)
O12 0.0307(8) 0.0239(8) 0.0294(8) 0.0051(6) 0.0045(7) 0.0036(6)

loop_
_atom_type_symbol
_atom_type_description
_atom_type_scat_dispersion_real
_atom_type_scat_dispersion_imag
_atom_type_scat_source
C C 0.0033 0.0016 'International Tables Vol C Tables 4.2.6.8 and 6.1.1.4'
H H 0 0 'International Tables Vol C Tables 4.2.6.8 and 6.1.1.4'
N N 0.0061 0.0033 'International Tables Vol C Tables 4.2.6.8 and 6.1.1.4'
O O 0.0106 0.006 'International Tables Vol C Tables 4.2.6.8 and 6.1.1.4'

loop_
_geom_angle_atom_site_label_1
_geom_angle_atom_site_label_2
_geom_angle_atom_site_label_3
_geom_angle
N1 C1 N2 113.95(19)
N1 C1 H1 123.6(12)
N2 C1 H1 122.5(12)
C5 C2 N2 104.83(18)
C5 C2 C3 123.17(19)
N2 C2 C3 131.99(19)
O1 C3 N3 120.46(18)
O1 C3 C2 127.12(19)
N3 C3 C2 112.41(18)
O2 C4 N4 121.51(18)
O2 C4 N3 121.70(18)
N4 C4 N3 116.79(17)
N1 C5 C2 112.71(18)
N1 C5 N4 125.97(19)
C2 C5 N4 121.32(18)
N3 C6 H6A 108(2)
N3 C6 H6B 110.4(18)
H6A C6 H6B 107(3)
N3 C6 H6C 110(2)
H6A C6 H6C 114(3)
H6B C6 H6C 107(3)
N4 C7 H7A 112.0(18)
N4 C7 H7B 111.7(19)
H7A C7 H7B 109(2)
N4 C7 H7C 107.7(19)
H7A C7 H7C 110(2)
H7B C7 H7C 107(3)
N11 C11 N12 113.96(19)
N11 C11 H11 123.5(15)
N12 C11 H11 122.5(15)
C15 C12 N12 105.25(17)
C15 C12 C13 122.90(18)
N12 C12 C13 131.80(19)
O11 C13 N13 120.63(18)
O11 C13 C12 127.04(19)
N13 C13 C12 112.33(18)
O12 C14 N14 121.79(19)
O12 C14 N13 121.20(19)
N14 C14 N13 117.01(18)
N11 C15 C12 111.93(18)
N11 C15 N14 125.94(18)
C12 C15 N14 122.12(18)
N13 C16 H16A 110.1(16)
N13 C16 H16B 111.8(16)
H16A C16 H16B 107(2)
N13 C16 H16C 107.0(15)
H16A C16 H16C 113(2)
H16B C16 H16C 107(2)
N14 C17 H17A 108.8(13)
N14 C17 H17B 111.7(16)
H17A C17 H17B 107(2)
N14 C17 H17C 110.7(15)
H17A C17 H17C 111.1(19)
H17B C17 H17C 108(2)
C1 N1 C5 102.51(18)
C1 N2 C2 105.99(18)
C1 N2 H2 125.9(18)
C2 N2 H2 128.1(18)
C3 N3 C4 126.40(17)
C3 N3 C6 116.89(17)
C4 N3 C6 116.71(17)
C4 N4 C5 119.88(17)
C4 N4 C7 119.05(17)
C5 N4 C7 121.04(18)
C11 N11 C15 103.02(17)
C11 N12 C12 105.83(18)
C11 N12 H12 122.9(18)
C12 N12 H12 130.9(18)
C13 N13 C14 126.32(17)
C13 N13 C16 118.72(17)
C14 N13 C16 114.96(17)
C15 N14 C14 119.31(17)
C15 N14 C17 122.36(17)
C14 N14 C17 118.26(17)

loop_
_geom_bond_atom_site_label_1
_geom_bond_atom_site_label_2
_geom_bond_distance
C1 N1 1.338(3)
C1 N2 1.346(3)
C1 H1 1.00(2)
C2 C5 1.369(3)
C2 N2 1.384(3)
C2 C3 1.415(3)
C3 O1 1.239(3)
C3 N3 1.398(3)
C4 O2 1.222(2)
C4 N4 1.378(3)
C4 N3 1.408(3)
C5 N1 1.362(3)
C5 N4 1.380(3)
C6 N3 1.473(3)
C6 H6A 1.00(4)
C6 H6B 1.00(3)
C6 H6C 1.00(4)
C7 N4 1.460(3)
C7 H7A 0.96(3)
C7 H7B 0.97(3)
C7 H7C 0.96(4)
C11 N11 1.334(3)
C11 N12 1.341(3)
C11 H11 1.00(3)
C12 C15 1.368(3)
C12 N12 1.386(3)
C12 C13 1.416(3)
C13 O11 1.239(3)
C13 N13 1.401(3)
C14 O12 1.221(2)
C14 N14 1.384(3)
C14 N13 1.407(3)
C15 N11 1.363(3)
C15 N14 1.373(3)
C16 N13 1.471(3)
C16 H16A 0.97(3)
C16 H16B 0.96(3)
C16 H16C 1.04(3)
C17 N14 1.465(3)
C17 H17A 1.01(2)
C17 H17B 0.96(3)
C17 H17C 1.01(3)
N2 H2 0.97(3)
N12 H12 0.98(3)

loop_
_geom_hbond_atom_site_label_D
_geom_hbond_atom_site_label_H
_geom_hbond_atom_site_label_A
_geom_hbond_site_symmetry_A
_geom_hbond_distance_DH
_geom_hbond_distance_HA
_geom_hbond_distance_DA
_geom_hbond_angle_DHA
N2 H2 O11 . 0.97(3) 1.80(3) 2.736(2) 163(3)
N12 H12 O1 . 0.98(3) 1.80(3) 2.759(2) 168(3)
C1 H1 N11 4_566 1.00(2) 2.29(2) 3.266(3) 165(2)
C11 H11 O2 2_545 1.00(3) 2.38(3) 3.222(3) 141(2)

loop_
_cod_related_entry_id
_cod_related_entry_database
_cod_related_entry_code
1 ChemSpider 2068
